data_7035790
loop_
_publ_author_name
'Chernyshev, Alexander N.'
'Chernysheva, Maria V.'
'Hirva, Pipsa'
'Kukushkin, Vadim Yu'
'Haukka, Matti'

_publ_section_title
;
 Weak aurophilic interactions in a series of Au(iii) double salts.
;
_journal_issue 32
_journal_name_full 'Dalton transactions (Cambridge, England : 2003)'
_journal_page_first 14523
_journal_page_last 14531
_journal_paper_doi 10.1039/c4dt03167a
_journal_volume 44
_journal_year 2015
_chemical_formula_moiety 'C8 H6 Au Br2 N4, Au Br4'
_chemical_formula_sum 'C8 H6 Au2 Br6 N4'
_chemical_formula_weight 1031.56
_chemical_name_systematic
;
 ?
;
_space_group_crystal_system monoclinic
_space_group_IT_number 14
_space_group_name_Hall '-P 2ybc'
_space_group_name_H-M_alt 'P 1 21/c 1'
_symmetry_space_group_name_Hall '-P 2ybc'
_symmetry_space_group_name_H-M 'P 1 21/c 1'
_atom_sites_solution_hydrogens geom
_audit_creation_method SHELXL-2014
_audit_update_record
;
2014-10-14 deposited with the CCDC.
2015-07-14 downloaded from the CCDC.
;
_cell_angle_alpha 90
_cell_angle_beta 99.2750(10)
_cell_angle_gamma 90
_cell_formula_units_Z 4
_cell_length_a 7.3898(4)
_cell_length_b 14.3999(8)
_cell_length_c 16.9261(9)
_cell_measurement_reflns_used 9904
_cell_measurement_temperature 120(2)
_cell_measurement_theta_max 33.37
_cell_measurement_theta_min 2.79
_cell_volume 1777.60(17)
_computing_cell_refinement 'Denzo/Scalepack (Otwinowski & Minor, 1997)'
_computing_data_collection 'Collect (Bruker AXS BV, 1997-2008)'
_computing_data_reduction 'Denzo/Scalepack (Otwinowski & Minor, 1997)'
_computing_molecular_graphics 'CrystaMaker (CrystalMaker Software ltd., 2011)'
_computing_publication_material 'SHELXL-2014 (Sheldrick, 2014)'
_computing_structure_refinement 'SHELXL-2014 (Sheldrick, 2014)'
_computing_structure_solution 'SUPERFLIP (Palatinus & Chapuis, 2007)'
_diffrn_ambient_temperature 120(2)
_diffrn_detector_area_resol_mean 16
_diffrn_measured_fraction_theta_full 1.000
_diffrn_measured_fraction_theta_max 1.000
_diffrn_measurement_device '\k-geometry diffractometer'
_diffrn_measurement_device_type 'Bruker KAPPA APEX II CCD'
_diffrn_measurement_method '\f scans and \w scans with \k offset'
_diffrn_radiation_monochromator 'horizontally mounted graphite crystal'
_diffrn_radiation_type MoK\a
_diffrn_radiation_wavelength 0.71073
_diffrn_reflns_av_R_equivalents 0.0313
_diffrn_reflns_av_unetI/netI 0.0210
_diffrn_reflns_laue_measured_fraction_full 1.000
_diffrn_reflns_laue_measured_fraction_max 1.000
_diffrn_reflns_limit_h_max 9
_diffrn_reflns_limit_h_min -9
_diffrn_reflns_limit_k_max 18
_diffrn_reflns_limit_k_min -18
_diffrn_reflns_limit_l_max 21
_diffrn_reflns_limit_l_min -21
_diffrn_reflns_number 24545
_diffrn_reflns_point_group_measured_fraction_full 1.000
_diffrn_reflns_point_group_measured_fraction_max 1.000
_diffrn_reflns_theta_full 25.242
_diffrn_reflns_theta_max 27.498
_diffrn_reflns_theta_min 1.867
_diffrn_source 'fine-focus sealed tube'
_exptl_absorpt_coefficient_mu 29.967
_exptl_absorpt_correction_T_max 0.1614
_exptl_absorpt_correction_T_min 0.0536
_exptl_absorpt_correction_type numerical
_exptl_absorpt_process_details
;
SADABS-2008/1 (Bruker, 2008)
Additional spherical absorption correction applied with mu*r =  0.0000
 Lambda/2 correction factor = 0.0015
;
_exptl_crystal_colour brown
_exptl_crystal_density_diffrn 3.855
_exptl_crystal_description needle
_exptl_crystal_F_000 1800
_exptl_crystal_size_max 0.449
_exptl_crystal_size_mid 0.250
_exptl_crystal_size_min 0.192
_refine_diff_density_max 1.488
_refine_diff_density_min -1.207
_refine_diff_density_rms 0.162
_refine_ls_extinction_method none
_refine_ls_goodness_of_fit_ref 1.121
_refine_ls_hydrogen_treatment constr
_refine_ls_matrix_type full
_refine_ls_number_parameters 181
_refine_ls_number_reflns 4088
_refine_ls_number_restraints 0
_refine_ls_restrained_S_all 1.121
_refine_ls_R_factor_all 0.0213
_refine_ls_R_factor_gt 0.0179
_refine_ls_shift/su_max 0.002
_refine_ls_shift/su_mean 0.000
_refine_ls_structure_factor_coef Fsqd
_refine_ls_weighting_details 'w=1/[\s^2^(Fo^2^)+(0.0098P)^2^+5.3560P] where P=(Fo^2^+2Fc^2^)/3'
_refine_ls_weighting_scheme calc
_refine_ls_wR_factor_gt 0.0370
_refine_ls_wR_factor_ref 0.0377
_reflns_Friedel_coverage 0.000
_reflns_number_gt 3780
_reflns_number_total 4088
_reflns_threshold_expression 'I > 2\s(I)'
_cod_data_source_file c4dt03167a2.cif
_cod_data_source_block 4
_cod_depositor_comments 'Adding full bibliography for 7035778--7035794.cif.'
_cod_database_code 7035790
_shelx_space_group_comment
;
The symmetry employed for this shelxl refinement is uniquely defined
by the following loop, which should always be used as a source of
symmetry information in preference to the above space-group names.
They are only intended as comments.
;
_shelx_estimated_absorpt_t_min 0.026
_shelx_estimated_absorpt_t_max 0.069
_shelxl_version_number 2014-3

loop_
_space_group_symop_operation_xyz
'x, y, z'
'-x, y+1/2, -z+1/2'
'-x, -y, -z'
'x, -y-1/2, z-1/2'

loop_
_atom_site_label
_atom_site_type_symbol
_atom_site_fract_x
_atom_site_fract_y
_atom_site_fract_z
_atom_site_U_iso_or_equiv
_atom_site_adp_type
_atom_site_occupancy
_atom_site_site_symmetry_order
_atom_site_calc_flag
_atom_site_refinement_flags_posn
_atom_site_refinement_flags_adp
Au1 Au 0.66955(2) 0.17981(2) 0.34857(2) 0.01104(4) Uani 1 1 d . .
Au2 Au 0.26733(2) 0.26332(2) 0.40852(2) 0.01332(4) Uani 1 1 d . .
Br2 Br 0.55036(6) 0.18674(3) 0.20876(2) 0.01817(9) Uani 1 1 d . .
Br6 Br 0.21887(6) 0.38190(3) 0.30574(3) 0.02038(9) Uani 1 1 d . .
Br1 Br 0.61103(6) 0.01702(3) 0.34567(3) 0.02068(9) Uani 1 1 d . .
Br5 Br 0.09572(6) 0.15043(3) 0.31862(3) 0.02007(9) Uani 1 1 d . .
Br3 Br 0.43113(6) 0.37525(3) 0.49955(3) 0.02132(9) Uani 1 1 d . .
Br4 Br 0.32171(6) 0.14601(3) 0.51206(3) 0.02444(10) Uani 1 1 d . .
C2 C 0.8869(6) 0.1276(3) 0.5991(3) 0.0197(9) Uani 1 1 d . .
H2C H 0.8996 0.0789 0.6374 0.024 Uiso 1 1 calc R U
N2 N 0.9373(5) 0.2858(3) 0.5667(2) 0.0182(8) Uani 1 1 d . .
C5 C 0.8270(5) 0.3424(3) 0.4333(2) 0.0119(8) Uani 1 1 d . .
N1 N 0.7847(5) 0.1836(2) 0.4689(2) 0.0140(7) Uani 1 1 d . .
N3 N 0.8920(5) 0.4254(2) 0.4525(2) 0.0155(7) Uani 1 1 d . .
N4 N 0.7336(4) 0.3188(2) 0.3605(2) 0.0116(7) Uani 1 1 d . .
C1 C 0.8002(6) 0.1133(3) 0.5221(3) 0.0169(9) Uani 1 1 d . .
H1C H 0.7513 0.0539 0.5062 0.020 Uiso 1 1 calc R U
C4 C 0.8525(5) 0.2676(3) 0.4940(2) 0.0129(8) Uani 1 1 d . .
C8 C 0.6948(5) 0.3851(3) 0.3052(3) 0.0149(8) Uani 1 1 d . .
H8C H 0.6270 0.3705 0.2541 0.018 Uiso 1 1 calc R U
C3 C 0.9552(6) 0.2155(3) 0.6189(3) 0.0215(9) Uani 1 1 d . .
H3C H 1.0173 0.2263 0.6717 0.026 Uiso 1 1 calc R U
C7 C 0.7539(6) 0.4754(3) 0.3224(3) 0.0170(9) Uani 1 1 d . .
H7C H 0.7238 0.5241 0.2847 0.020 Uiso 1 1 calc R U
C6 C 0.8588(6) 0.4921(3) 0.3970(3) 0.0170(9) Uani 1 1 d . .
H6C H 0.9081 0.5524 0.4088 0.020 Uiso 1 1 calc R U

loop_
_atom_site_aniso_label
_atom_site_aniso_U_11
_atom_site_aniso_U_22
_atom_site_aniso_U_33
_atom_site_aniso_U_23
_atom_site_aniso_U_13
_atom_site_aniso_U_12
Au1 0.01198(7) 0.01213(8) 0.00803(7) -0.00128(5) -0.00138(5) -0.00093(5)
Au2 0.01065(7) 0.01688(8) 0.01248(8) 0.00053(6) 0.00202(6) 0.00034(6)
Br2 0.0216(2) 0.0218(2) 0.00903(19) -0.00083(16) -0.00372(16) -0.00447(16)
Br6 0.0206(2) 0.0221(2) 0.0176(2) 0.00507(17) 0.00086(17) 0.00148(17)
Br1 0.0304(2) 0.0128(2) 0.0157(2) -0.00201(16) -0.00578(17) -0.00337(17)
Br5 0.01593(19) 0.0222(2) 0.0218(2) -0.00534(17) 0.00218(17) -0.00190(16)
Br3 0.0183(2) 0.0267(2) 0.0185(2) -0.00728(18) 0.00147(17) -0.00248(17)
Br4 0.0271(2) 0.0255(2) 0.0206(2) 0.00886(18) 0.00350(18) 0.00187(18)
C2 0.025(2) 0.021(2) 0.012(2) 0.0046(17) -0.0015(17) 0.0011(18)
N2 0.0209(18) 0.0212(19) 0.0097(18) -0.0025(15) -0.0054(14) -0.0003(15)
C5 0.0095(17) 0.015(2) 0.0111(19) -0.0007(15) 0.0012(15) 0.0023(15)
N1 0.0129(16) 0.0185(18) 0.0099(17) -0.0007(14) -0.0006(13) 0.0003(13)
N3 0.0160(17) 0.0158(18) 0.0141(18) -0.0013(14) 0.0002(14) -0.0003(14)
N4 0.0058(14) 0.0139(17) 0.0147(17) 0.0003(13) 0.0006(13) 0.0005(12)
C1 0.021(2) 0.012(2) 0.016(2) 0.0014(16) 0.0008(17) -0.0017(16)
C4 0.0121(18) 0.018(2) 0.0090(19) -0.0009(16) 0.0009(15) -0.0020(15)
C8 0.0131(19) 0.017(2) 0.013(2) 0.0018(16) -0.0012(16) -0.0005(15)
C3 0.024(2) 0.025(2) 0.013(2) -0.0021(18) -0.0039(18) 0.0010(19)
C7 0.016(2) 0.016(2) 0.018(2) 0.0037(17) -0.0029(17) 0.0008(16)
C6 0.017(2) 0.012(2) 0.023(2) -0.0012(17) 0.0037(17) -0.0010(15)

loop_
_atom_type_symbol
_atom_type_description
_atom_type_scat_dispersion_real
_atom_type_scat_dispersion_imag
_atom_type_scat_source
C C 0.0033 0.0016 'International Tables Vol C Tables 4.2.6.8 and 6.1.1.4'
H H 0.0000 0.0000 'International Tables Vol C Tables 4.2.6.8 and 6.1.1.4'
Au Au -2.0133 8.8022 'International Tables Vol C Tables 4.2.6.8 and 6.1.1.4'
Br Br -0.2901 2.4595 'International Tables Vol C Tables 4.2.6.8 and 6.1.1.4'
N N 0.0061 0.0033 'International Tables Vol C Tables 4.2.6.8 and 6.1.1.4'

loop_
_geom_angle_atom_site_label_1
_geom_angle_atom_site_label_2
_geom_angle_atom_site_label_3
_geom_angle
N4 Au1 N1 80.00(14)
N4 Au1 Br1 175.09(10)
N1 Au1 Br1 95.20(10)
N4 Au1 Br2 95.68(10)
N1 Au1 Br2 175.35(10)
Br1 Au1 Br2 89.084(15)
Br3 Au2 Br4 89.785(18)
Br3 Au2 Br6 89.346(17)
Br4 Au2 Br6 178.883(17)
Br3 Au2 Br5 178.556(16)
Br4 Au2 Br5 89.744(17)
Br6 Au2 Br5 91.142(17)
C1 C2 C3 117.6(4)
C1 C2 H2C 121.2
C3 C2 H2C 121.2
C4 N2 C3 116.7(4)
N3 C5 N4 124.6(4)
N3 C5 C4 119.4(4)
N4 C5 C4 116.0(3)
C1 N1 C4 118.4(4)
C1 N1 Au1 127.7(3)
C4 N1 Au1 113.9(3)
C5 N3 C6 117.5(4)
C8 N4 C5 118.6(3)
C8 N4 Au1 127.3(3)
C5 N4 Au1 114.1(3)
N1 C1 C2 119.9(4)
N1 C1 H1C 120.1
C2 C1 H1C 120.1
N2 C4 N1 124.8(4)
N2 C4 C5 119.5(4)
N1 C4 C5 115.7(4)
N4 C8 C7 119.8(4)
N4 C8 H8C 120.1
C7 C8 H8C 120.1
N2 C3 C2 122.7(4)
N2 C3 H3C 118.7
C2 C3 H3C 118.7
C8 C7 C6 117.6(4)
C8 C7 H7C 121.2
C6 C7 H7C 121.2
N3 C6 C7 121.6(4)
N3 C6 H6C 119.2
C7 C6 H6C 119.2

loop_
_geom_bond_atom_site_label_1
_geom_bond_atom_site_label_2
_geom_bond_distance
Au1 N4 2.060(3)
Au1 N1 2.078(3)
Au1 Br1 2.3828(5)
Au1 Br2 2.3904(4)
Au2 Br3 2.4157(5)
Au2 Br4 2.4206(5)
Au2 Br6 2.4228(5)
Au2 Br5 2.4381(5)
C2 C1 1.372(6)
C2 C3 1.384(6)
C2 H2C 0.9500
N2 C4 1.313(5)
N2 C3 1.336(6)
C5 N3 1.310(5)
C5 N4 1.354(5)
C5 C4 1.480(6)
N1 C1 1.348(5)
N1 C4 1.351(5)
N3 C6 1.338(6)
N4 C8 1.336(5)
C1 H1C 0.9500
C8 C7 1.388(6)
C8 H8C 0.9500
C3 H3C 0.9500
C7 C6 1.391(6)
C7 H7C 0.9500
C6 H6C 0.9500

loop_
_geom_torsion_atom_site_label_1
_geom_torsion_atom_site_label_2
_geom_torsion_atom_site_label_3
_geom_torsion_atom_site_label_4
_geom_torsion
N4 C5 N3 C6 2.1(6)
C4 C5 N3 C6 -177.0(4)
N3 C5 N4 C8 -4.0(6)
C4 C5 N4 C8 175.2(3)
N3 C5 N4 Au1 175.4(3)
C4 C5 N4 Au1 -5.5(4)
C4 N1 C1 C2 -1.4(6)
Au1 N1 C1 C2 177.6(3)
C3 C2 C1 N1 0.2(6)
C3 N2 C4 N1 -0.6(6)
C3 N2 C4 C5 179.7(4)
C1 N1 C4 N2 1.7(6)
Au1 N1 C4 N2 -177.5(3)
C1 N1 C4 C5 -178.6(4)
Au1 N1 C4 C5 2.3(4)
N3 C5 C4 N2 1.1(6)
N4 C5 C4 N2 -178.1(4)
N3 C5 C4 N1 -178.7(4)
N4 C5 C4 N1 2.1(5)
C5 N4 C8 C7 1.5(6)
Au1 N4 C8 C7 -177.8(3)
C4 N2 C3 C2 -0.8(6)
C1 C2 C3 N2 1.0(7)
N4 C8 C7 C6 2.4(6)
C5 N3 C6 C7 2.2(6)
C8 C7 C6 N3 -4.4(6)
